data_9017218
loop_
_publ_author_name
'Angel, R. J.'
'Ross, N. L.'
'Zhao, J.'
'Sochalski-Kolbus L'
'Kruger, H.'
'Schmidt, B. C.'

_publ_section_title
;
 Structural controls on the anisotropy of tetrahedral frameworks:
 the example of monoclinic feldspars
 Note: T = 600 K, Sample H003
;
_journal_name_full 'European Journal of Mineralogy'
_journal_page_first 597
_journal_page_last 614
_journal_volume 25
_journal_year 2013
_chemical_compound_source Unknown
_chemical_formula_sum 'Al K0.92 Na0.08 O8 Si3'
_chemical_name_mineral Orthoclase
_space_group_IT_number 12
_space_group_name_Hall '-C 2y'
_space_group_name_H-M_alt 'C 1 2/m 1'
_symmetry_space_group_name_H-M 'C 1 2/m 1'
_cell_angle_alpha 90
_cell_angle_beta 115.956
_cell_angle_gamma 90
_cell_formula_units_Z 4
_cell_length_a 8.6159
_cell_length_b 12.9806
_cell_length_c 7.1991
_cell_volume 723.930
_database_code_amcsd 0020543
_diffrn_ambient_temperature 600
_exptl_crystal_density_diffrn 2.542
_cod_data_source_file inputs/fixed/downloads/08/08587.cif
_cod_data_source_block 08587
_cod_original_formula_sum '(K.92 Na.08) (Si3 Al) O8'
_cod_database_code 9017218

loop_
_space_group_symop_operation_xyz
x,y,z
1/2+x,1/2+y,z
x,-y,z
1/2+x,1/2-y,z
-x,y,-z
1/2-x,1/2+y,-z
-x,-y,-z
1/2-x,1/2-y,-z

loop_
_atom_site_aniso_label
_atom_site_aniso_U_11
_atom_site_aniso_U_22
_atom_site_aniso_U_33
_atom_site_aniso_U_12
_atom_site_aniso_U_13
_atom_site_aniso_U_23
K 0.03590 0.05810 0.05220 0.00000 0.01650 0.00000
Na 0.03590 0.05810 0.05220 0.00000 0.01650 0.00000
SiT1 0.02190 0.02040 0.01840 -0.00326 0.01010 -0.00171
AlT1A 0.02190 0.02040 0.01840 -0.00326 0.01010 -0.00171
SiT2 0.02050 0.01720 0.02120 -0.00062 0.00910 0.00014
AlT2A 0.02050 0.01720 0.02120 -0.00062 0.00910 0.00014
OA1 0.04130 0.03410 0.03010 0.00000 0.01810 0.00000
OA2 0.03450 0.01970 0.03750 0.00000 0.00700 0.00000
OB 0.03670 0.04910 0.04410 -0.00660 0.02580 0.00190
OC 0.02900 0.02610 0.03800 -0.00470 0.01300 -0.00380
OD 0.03640 0.03510 0.02370 0.00420 0.00610 0.00230

loop_
_atom_site_label
_atom_site_fract_x
_atom_site_fract_y
_atom_site_fract_z
_atom_site_occupancy
_atom_site_U_iso_or_equiv
_atom_site_type_symbol
_atom_site_attached_hydrogens
K 0.28773 0.00000 0.13994 0.92000 0.04980 K 0
Na 0.28773 0.00000 0.13994 0.08000 0.04980 Na 0
SiT1 0.00962 0.18576 0.22416 0.62000 0.01980 Si 0
AlT1A 0.00962 0.18576 0.22416 0.38000 0.01980 Al 0
SiT2 0.71201 0.11802 0.34502 0.88000 0.01970 Si 0
AlT2A 0.71201 0.11802 0.34502 0.12000 0.01970 Al 0
OA1 0.00000 0.14725 0.00000 1.00000 0.03430 O 0
OA2 0.64370 0.00000 0.28500 1.00000 0.03370 O 0
OB 0.82790 0.14860 0.22830 1.00000 0.04040 O 0
OC 0.03770 0.31246 0.26060 1.00000 0.03160 O 0
OD 0.17900 0.12586 0.40670 1.00000 0.03430 O 0

loop_
_cod_changelog_entry_id
_cod_changelog_entry_author
_cod_changelog_entry_date
_cod_changelog_entry_text
1
;cod-tools version 3.8.0
Id: cif_guess_AMCSD_atom_types 9581 2023-05-17 12:35:41Z saulius
;
2023-05-23T09:20:20+03:00
;Derived atom types and hydrogen counts
from atom names that follow the AMCSD naming convention
(Wat == water, O-H == hydroxyl).
;

loop_
_cod_related_entry_id
_cod_related_entry_database
_cod_related_entry_code
1 AMCSD 0020543
